data_7054141
loop_
_publ_author_name
'Nizhnik, Yakov P.'
'Lu, Jianjiang'
'Rosokha, Sergiy V.'
'Kochi, Jay K.'

_publ_section_title
;
 Lewis acid effects on donor--acceptor associations and redox reactions:
 ternary complexes of heteroaromatic N-oxides with boron trifluoride and
 organic donors
;
_journal_issue 11
_journal_name_full 'New Journal of Chemistry'
_journal_page_first 2317
_journal_paper_doi 10.1039/b9nj00205g
_journal_volume 33
_journal_year 2009
_chemical_formula_moiety 'C9 H6 B F3 N2 O3, 2(C16 H10)'
_chemical_formula_sum 'C41 H26 B F3 N2 O3'
_chemical_formula_weight 662.45
_chemical_name_systematic
;
?
;
_space_group_IT_number 4
_symmetry_cell_setting monoclinic
_symmetry_space_group_name_Hall 'P 2yb'
_symmetry_space_group_name_H-M 'P 1 21 1'
_atom_sites_solution_hydrogens geom
_atom_sites_solution_primary direct
_atom_sites_solution_secondary difmap
_audit_creation_method SHELXL-97
_cell_angle_alpha 90.00
_cell_angle_beta 90.744(5)
_cell_angle_gamma 90.00
_cell_formula_units_Z 4
_cell_length_a 14.799(3)
_cell_length_b 8.1970(14)
_cell_length_c 25.036(5)
_cell_measurement_reflns_used 2390
_cell_measurement_temperature 173(2)
_cell_measurement_theta_max 20.33
_cell_measurement_theta_min 2.61
_cell_volume 3036.8(10)
_computing_cell_refinement 'SAINT (Bruker, 2003)'
_computing_data_collection 'SMART (Bruker, 2003)'
_computing_data_reduction 'SAINT & SADABS (Bruker, 2003)'
_computing_molecular_graphics 'XP (Bruker, 1999)'
_computing_publication_material 'SHELXL, XCIF (Bruker, 1999)'
_computing_structure_refinement SHELXTL
_computing_structure_solution 'SHELXTL (Bruker, 2003)'
_diffrn_ambient_temperature 173(2)
_diffrn_measured_fraction_theta_full 0.996
_diffrn_measured_fraction_theta_max 0.996
_diffrn_measurement_device 'Bruker SMART'
_diffrn_measurement_method 'omega-scan, full sphere'
_diffrn_radiation_monochromator graphite
_diffrn_radiation_source 'fine-focus sealed tube'
_diffrn_radiation_type MoK\a
_diffrn_radiation_wavelength 0.71073
_diffrn_reflns_av_R_equivalents 0.0594
_diffrn_reflns_av_sigmaI/netI 0.0995
_diffrn_reflns_limit_h_max 19
_diffrn_reflns_limit_h_min -19
_diffrn_reflns_limit_k_max 10
_diffrn_reflns_limit_k_min -10
_diffrn_reflns_limit_l_max 33
_diffrn_reflns_limit_l_min -33
_diffrn_reflns_number 31925
_diffrn_reflns_theta_full 28.36
_diffrn_reflns_theta_max 28.36
_diffrn_reflns_theta_min 0.81
_diffrn_standards_decay_% 0
_diffrn_standards_interval_count 0
_diffrn_standards_interval_time 0
_diffrn_standards_number none
_exptl_absorpt_coefficient_mu 0.103
_exptl_absorpt_correction_T_max 0.9877
_exptl_absorpt_correction_T_min 0.9796
_exptl_absorpt_correction_type multi-scan
_exptl_absorpt_process_details '(SADABS; Bruker, 2003)'
_exptl_crystal_colour red
_exptl_crystal_density_diffrn 1.449
_exptl_crystal_density_method 'not measured'
_exptl_crystal_description plate
_exptl_crystal_F_000 1368
_exptl_crystal_size_max 0.20
_exptl_crystal_size_mid 0.20
_exptl_crystal_size_min 0.12
_refine_diff_density_max 0.644
_refine_diff_density_min -0.217
_refine_diff_density_rms 0.053
_refine_ls_abs_structure_details 'Flack H D (1983), Acta Cryst. A39, 876-881'
_refine_ls_abs_structure_Flack -0.2(11)
_refine_ls_extinction_method none
_refine_ls_goodness_of_fit_ref 1.057
_refine_ls_hydrogen_treatment constr
_refine_ls_matrix_type full
_refine_ls_number_parameters 929
_refine_ls_number_reflns 14640
_refine_ls_number_restraints 1
_refine_ls_restrained_S_all 1.057
_refine_ls_R_factor_all 0.1589
_refine_ls_R_factor_gt 0.0802
_refine_ls_shift/su_max 0.002
_refine_ls_shift/su_mean 0.000
_refine_ls_structure_factor_coef Fsqd
_refine_ls_weighting_details 'calc w=1/[\s^2^(Fo^2^)+(0.0820P)^2^+0.0000P] where P=(Fo^2^+2Fc^2^)/3'
_refine_ls_weighting_scheme calc
_refine_ls_wR_factor_gt 0.1716
_refine_ls_wR_factor_ref 0.2143
_reflns_number_gt 7477
_reflns_number_total 14640
_reflns_threshold_expression >2sigma(I)
_cod_data_source_file b9nj00205g.txt
_cod_data_source_block yak09
_cod_original_sg_symbol_H-M 'P 21'
_cod_database_code 7054141

loop_
_symmetry_equiv_pos_as_xyz
'x, y, z'
'-x, y+1/2, -z'

loop_
_atom_site_label
_atom_site_type_symbol
_atom_site_fract_x
_atom_site_fract_y
_atom_site_fract_z
_atom_site_U_iso_or_equiv
_atom_site_adp_type
_atom_site_occupancy
_atom_site_symmetry_multiplicity
_atom_site_calc_flag
_atom_site_refinement_flags
_atom_site_disorder_assembly
_atom_site_disorder_group
N1 N 0.9759(2) 0.6495(5) 0.38748(14) 0.0415(9) Uani 1 1 d . . .
N2 N 0.8900(3) 0.2298(5) 0.30675(19) 0.0564(11) Uani 1 1 d . . .
O1 O 1.0107(2) 0.7781(4) 0.41459(12) 0.0522(8) Uani 1 1 d . A .
O2 O 0.8254(3) 0.1602(5) 0.32607(17) 0.0855(13) Uani 1 1 d . . .
O3 O 0.9314(3) 0.1828(5) 0.26807(16) 0.0722(11) Uani 1 1 d . . .
C1 C 0.9482(3) 0.5189(7) 0.41428(19) 0.0514(12) Uani 1 1 d . . .
H1 H 0.9491 0.5202 0.4522 0.062 Uiso 1 1 calc R . .
C2 C 0.9183(3) 0.3821(6) 0.38757(18) 0.0507(12) Uani 1 1 d . . .
H2 H 0.8965 0.2904 0.4067 0.061 Uiso 1 1 calc R . .
C3 C 0.9206(3) 0.3804(6) 0.33323(18) 0.0461(11) Uani 1 1 d . . .
C4 C 0.9509(3) 0.5173(5) 0.30314(16) 0.0369(10) Uani 1 1 d . . .
C5 C 0.9546(3) 0.5247(6) 0.24688(18) 0.0432(11) Uani 1 1 d . . .
H5 H 0.9359 0.4337 0.2260 0.052 Uiso 1 1 calc R . .
C6 C 0.9853(3) 0.6632(6) 0.22243(18) 0.0470(12) Uani 1 1 d . . .
H6 H 0.9894 0.6668 0.1846 0.056 Uiso 1 1 calc R . .
C7 C 1.0107(3) 0.7996(6) 0.25283(18) 0.0466(11) Uani 1 1 d . . .
H7 H 1.0310 0.8952 0.2352 0.056 Uiso 1 1 calc R . .
C8 C 1.0070(3) 0.7975(6) 0.30729(17) 0.0408(10) Uani 1 1 d . . .
H8 H 1.0236 0.8909 0.3276 0.049 Uiso 1 1 calc R . .
C9 C 0.9784(3) 0.6560(5) 0.33220(16) 0.0368(10) Uani 1 1 d . . .
B1 B 0.9428(4) 0.8850(9) 0.4425(2) 0.0551(16) Uani 1 1 d . . .
F1A F 0.9420(14) 0.827(2) 0.4946(4) 0.116(5) Uani 0.50(2) 1 d P A 1
F2A F 0.9830(12) 1.0264(13) 0.4475(8) 0.131(8) Uani 0.50(2) 1 d P A 1
F3A F 0.8584(5) 0.854(2) 0.4245(7) 0.095(7) Uani 0.50(2) 1 d P A 1
F2B F 0.8930(10) 0.9610(18) 0.3992(3) 0.083(5) Uani 0.50(2) 1 d P A 2
F1B F 0.9842(10) 1.011(2) 0.4624(5) 0.109(6) Uani 0.50(2) 1 d P A 2
F3B F 0.8890(12) 0.8165(13) 0.4726(8) 0.106(7) Uani 0.50(2) 1 d P A 2
N3 N 0.4953(2) 0.7379(5) 0.12714(16) 0.0458(10) Uani 1 1 d . . .
N4 N 0.4138(3) 0.2906(6) 0.1918(2) 0.0622(12) Uani 1 1 d . . .
O4 O 0.5257(2) 0.8817(4) 0.10727(13) 0.0598(9) Uani 1 1 d . . .
O5 O 0.4205(5) 0.2573(7) 0.2375(2) 0.143(3) Uani 1 1 d . . .
O6 O 0.3804(4) 0.2009(6) 0.1604(2) 0.1127(18) Uani 1 1 d . . .
B2 B 0.4830(4) 0.9538(8) 0.0572(2) 0.0540(15) Uani 1 1 d . . .
F4 F 0.3925(2) 0.9184(4) 0.05790(13) 0.0792(10) Uani 1 1 d . . .
F5 F 0.5235(3) 0.8904(5) 0.01393(12) 0.0964(12) Uani 1 1 d . . .
F6 F 0.5018(3) 1.1170(4) 0.06128(14) 0.0877(10) Uani 1 1 d . . .
C10 C 0.7428(3) 0.7388(5) 0.25711(17) 0.0396(10) Uani 1 1 d . . .
C11 C 0.7629(3) 0.8658(6) 0.21989(18) 0.0436(11) Uani 1 1 d . . .
H11 H 0.7845 0.9676 0.2330 0.052 Uiso 1 1 calc R . .
C12 C 0.7523(3) 0.8454(6) 0.16808(19) 0.0447(11) Uani 1 1 d . . .
H12 H 0.7636 0.9352 0.1451 0.054 Uiso 1 1 calc R . .
C13 C 0.7247(3) 0.6944(6) 0.14499(16) 0.0406(11) Uani 1 1 d . . .
C14 C 0.7120(3) 0.6723(7) 0.09020(18) 0.0516(12) Uani 1 1 d . . .
H14 H 0.7233 0.7595 0.0662 0.062 Uiso 1 1 calc R . .
C15 C 0.6829(3) 0.5238(8) 0.07102(19) 0.0551(13) Uani 1 1 d . . .
H15 H 0.6739 0.5111 0.0336 0.066 Uiso 1 1 calc R . .
C16 C 0.6667(3) 0.3940(7) 0.10370(19) 0.0525(13) Uani 1 1 d . . .
H16 H 0.6472 0.2933 0.0887 0.063 Uiso 1 1 calc R . .
C17 C 0.6785(3) 0.4078(6) 0.1594(2) 0.0476(12) Uani 1 1 d . . .
C18 C 0.6596(3) 0.2832(6) 0.1962(2) 0.0579(14) Uani 1 1 d . . .
H18 H 0.6415 0.1798 0.1826 0.069 Uiso 1 1 calc R . .
C19 C 0.6654(3) 0.3014(7) 0.2484(2) 0.0554(13) Uani 1 1 d . . .
H19 H 0.6508 0.2128 0.2712 0.067 Uiso 1 1 calc R . .
C20 C 0.6941(3) 0.4576(6) 0.27161(19) 0.0468(12) Uani 1 1 d . . .
C21 C 0.7003(3) 0.4824(7) 0.32654(19) 0.0574(14) Uani 1 1 d . . .
H21 H 0.6860 0.3963 0.3504 0.069 Uiso 1 1 calc R . .
C22 C 0.7270(3) 0.6314(7) 0.34628(19) 0.0568(14) Uani 1 1 d . . .
H22 H 0.7305 0.6470 0.3839 0.068 Uiso 1 1 calc R . .
C23 C 0.7490(3) 0.7605(7) 0.31260(18) 0.0496(12) Uani 1 1 d . . .
H23 H 0.7681 0.8621 0.3271 0.060 Uiso 1 1 calc R . .
C24 C 0.7152(3) 0.5838(5) 0.23658(16) 0.0327(9) Uani 1 1 d . . .
C25 C 0.7065(3) 0.5634(5) 0.18023(17) 0.0358(10) Uani 1 1 d . . .
C26 C 0.4942(3) 0.7289(6) 0.18235(18) 0.0427(11) Uani 1 1 d . . .
C27 C 0.5206(3) 0.8665(6) 0.2130(2) 0.0489(12) Uani 1 1 d . . .
H27 H 0.5386 0.9648 0.1960 0.059 Uiso 1 1 calc R . .
C28 C 0.5199(3) 0.8550(8) 0.2670(2) 0.0579(14) Uani 1 1 d . . .
H28 H 0.5370 0.9469 0.2880 0.069 Uiso 1 1 calc R . .
C29 C 0.4947(3) 0.7125(7) 0.2924(2) 0.0566(14) Uani 1 1 d . . .
H29 H 0.4958 0.7074 0.3303 0.068 Uiso 1 1 calc R . .
C30 C 0.4683(3) 0.5796(7) 0.2637(2) 0.0586(15) Uani 1 1 d . . .
H30 H 0.4502 0.4838 0.2820 0.070 Uiso 1 1 calc R . .
C31 C 0.4672(3) 0.5806(6) 0.20645(19) 0.0435(11) Uani 1 1 d . . .
C32 C 0.4425(3) 0.4536(6) 0.1716(2) 0.0471(12) Uani 1 1 d . . .
C33 C 0.4451(3) 0.4694(6) 0.1177(2) 0.0529(13) Uani 1 1 d . . .
H33 H 0.4280 0.3811 0.0952 0.063 Uiso 1 1 calc R . .
C34 C 0.4733(3) 0.6165(7) 0.0957(2) 0.0519(13) Uani 1 1 d . . .
H34 H 0.4765 0.6287 0.0580 0.062 Uiso 1 1 calc R . .
C35 C 0.6491(5) 0.5155(11) 0.4804(2) 0.089(2) Uani 1 1 d . . .
C36 C 0.5841(5) 0.6277(10) 0.4732(2) 0.092(2) Uani 1 1 d . . .
H36 H 0.5964 0.7327 0.4877 0.110 Uiso 1 1 calc R . .
C37 C 0.5031(4) 0.6100(7) 0.4479(2) 0.0585(14) Uani 1 1 d . . .
H37 H 0.4603 0.6963 0.4465 0.070 Uiso 1 1 calc R . .
C38 C 0.4845(4) 0.4520(11) 0.4227(2) 0.087(2) Uani 1 1 d . . .
C39 C 0.4110(5) 0.4276(11) 0.3984(3) 0.107(3) Uani 1 1 d . . .
H39 H 0.3661 0.5098 0.3950 0.129 Uiso 1 1 calc R . .
C40 C 0.3984(6) 0.2562(12) 0.3747(3) 0.098(3) Uani 1 1 d . . .
H40 H 0.3437 0.2381 0.3553 0.117 Uiso 1 1 calc R . .
C41 C 0.4533(4) 0.1329(13) 0.3779(2) 0.092(3) Uani 1 1 d . . .
H41 H 0.4398 0.0284 0.3635 0.110 Uiso 1 1 calc R . .
C42 C 0.5385(5) 0.1710(10) 0.4060(3) 0.091(2) Uani 1 1 d . . .
C43 C 0.6013(5) 0.0605(11) 0.4123(3) 0.097(2) Uani 1 1 d . . .
H43 H 0.5895 -0.0440 0.3973 0.117 Uiso 1 1 calc R . .
C44 C 0.6805(4) 0.0800(7) 0.4378(2) 0.0601(14) Uani 1 1 d . . .
H44 H 0.7225 -0.0077 0.4391 0.072 Uiso 1 1 calc R . .
C45 C 0.7034(4) 0.2347(11) 0.4636(2) 0.084(2) Uani 1 1 d . . .
C46 C 0.7770(5) 0.2633(12) 0.4874(3) 0.106(3) Uani 1 1 d . . .
H46 H 0.8223 0.1814 0.4905 0.127 Uiso 1 1 calc R . .
C47 C 0.7918(6) 0.4310(13) 0.5112(2) 0.106(3) Uani 1 1 d . . .
H47 H 0.8472 0.4519 0.5295 0.128 Uiso 1 1 calc R . .
C48 C 0.7306(4) 0.5525(13) 0.5078(2) 0.097(3) Uani 1 1 d . . .
H48 H 0.7417 0.6571 0.5229 0.117 Uiso 1 1 calc R . .
C49 C 0.6295(3) 0.3690(7) 0.45706(18) 0.0535(13) Uani 1 1 d . . .
C50 C 0.5549(3) 0.3230(7) 0.42915(17) 0.0490(12) Uani 1 1 d . . .
C51 C 0.1683(3) 0.3406(6) 0.27924(19) 0.0464(12) Uani 1 1 d . . .
C52 C 0.1420(3) 0.2284(7) 0.3182(3) 0.0665(16) Uani 1 1 d . . .
H52 H 0.1245 0.1217 0.3075 0.080 Uiso 1 1 calc R . .
C53 C 0.1408(4) 0.2678(9) 0.3710(3) 0.0747(18) Uani 1 1 d . . .
H53 H 0.1231 0.1883 0.3964 0.090 Uiso 1 1 calc R . .
C54 C 0.1651(4) 0.4222(10) 0.3880(2) 0.0748(19) Uani 1 1 d . . .
H54 H 0.1620 0.4489 0.4248 0.090 Uiso 1 1 calc R . .
C55 C 0.1944(3) 0.5403(7) 0.35138(18) 0.0524(13) Uani 1 1 d . . .
C56 C 0.2229(4) 0.7011(8) 0.3668(2) 0.0657(16) Uani 1 1 d . . .
H56 H 0.2223 0.7307 0.4034 0.079 Uiso 1 1 calc R . .
C57 C 0.2497(3) 0.8076(7) 0.3316(2) 0.0603(15) Uani 1 1 d . . .
H57 H 0.2696 0.9116 0.3436 0.072 Uiso 1 1 calc R . .
C58 C 0.2502(3) 0.7729(6) 0.27521(19) 0.0475(12) Uani 1 1 d . . .
C59 C 0.2767(3) 0.8862(7) 0.2370(2) 0.0592(14) Uani 1 1 d . . .
H59 H 0.2964 0.9914 0.2480 0.071 Uiso 1 1 calc R . .
C60 C 0.2748(3) 0.8478(8) 0.1839(2) 0.0637(16) Uani 1 1 d . . .
H60 H 0.2933 0.9274 0.1587 0.076 Uiso 1 1 calc R . .
C61 C 0.2472(3) 0.6984(7) 0.1660(2) 0.0554(14) Uani 1 1 d . . .
H61 H 0.2452 0.6762 0.1288 0.066 Uiso 1 1 calc R . .
C62 C 0.2213(3) 0.5760(6) 0.20302(17) 0.0435(11) Uani 1 1 d . . .
C63 C 0.1947(3) 0.4153(6) 0.18751(19) 0.0500(12) Uani 1 1 d . . .
H63 H 0.1950 0.3867 0.1507 0.060 Uiso 1 1 calc R . .
C64 C 0.1694(3) 0.3036(7) 0.2235(2) 0.0539(13) Uani 1 1 d . . .
H64 H 0.1519 0.1979 0.2117 0.065 Uiso 1 1 calc R . .
C65 C 0.1947(3) 0.4970(6) 0.29620(17) 0.0412(11) Uani 1 1 d . . .
C66 C 0.2228(2) 0.6157(5) 0.25840(16) 0.0360(10) Uani 1 1 d . . .
C67 C 0.0609(4) 0.5814(7) 0.04518(18) 0.0573(14) Uani 1 1 d . . .
C68 C 0.1072(5) 0.7019(8) 0.0220(2) 0.0762(18) Uani 1 1 d . . .
H68 H 0.0791 0.8049 0.0168 0.091 Uiso 1 1 calc R . .
C69 C 0.1964(4) 0.6792(8) 0.0053(2) 0.0662(15) Uani 1 1 d . . .
H69 H 0.2267 0.7676 -0.0113 0.079 Uiso 1 1 calc R . .
C70 C 0.2427(5) 0.5317(9) 0.0122(2) 0.0750(18) Uani 1 1 d . . .
H70 H 0.3033 0.5192 0.0009 0.090 Uiso 1 1 calc R . .
C71 C 0.1948(3) 0.3994(7) 0.03698(18) 0.0535(13) Uani 1 1 d . . .
C72 C 0.2347(4) 0.2471(8) 0.0454(2) 0.0611(15) Uani 1 1 d . . .
H72 H 0.2952 0.2309 0.0343 0.073 Uiso 1 1 calc R . .
C73 C 0.1918(3) 0.1241(7) 0.06832(18) 0.0525(13) Uani 1 1 d . . .
H73 H 0.2213 0.0217 0.0720 0.063 Uiso 1 1 calc R . .
C74 C 0.1008(3) 0.1434(6) 0.08768(17) 0.0520(13) Uani 1 1 d . . .
C75 C 0.0539(4) 0.0218(7) 0.11438(19) 0.0605(14) Uani 1 1 d . . .
H75 H 0.0814 -0.0812 0.1207 0.073 Uiso 1 1 calc R . .
C76 C -0.0325(4) 0.0511(8) 0.1317(2) 0.0637(15) Uani 1 1 d . . .
H76 H -0.0633 -0.0349 0.1492 0.076 Uiso 1 1 calc R . .
C77 C -0.0765(3) 0.1949(7) 0.12520(19) 0.0540(13) Uani 1 1 d . . .
H77 H -0.1360 0.2101 0.1381 0.065 Uiso 1 1 calc R . .
C78 C -0.0306(3) 0.3210(7) 0.09869(19) 0.0580(14) Uani 1 1 d . . .
C79 C -0.0708(4) 0.4739(7) 0.0901(2) 0.0647(15) Uani 1 1 d . . .
H79 H -0.1299 0.4912 0.1033 0.078 Uiso 1 1 calc R . .
C80 C -0.0307(3) 0.5967(7) 0.06436(18) 0.0511(12) Uani 1 1 d . . .
H80 H -0.0628 0.6956 0.0586 0.061 Uiso 1 1 calc R . .
C81 C 0.1071(3) 0.4252(6) 0.05347(16) 0.0417(11) Uani 1 1 d . . .
C82 C 0.0571(3) 0.2995(6) 0.07928(16) 0.0426(11) Uani 1 1 d . . .

loop_
_atom_site_aniso_label
_atom_site_aniso_U_11
_atom_site_aniso_U_22
_atom_site_aniso_U_33
_atom_site_aniso_U_23
_atom_site_aniso_U_13
_atom_site_aniso_U_12
N1 0.042(2) 0.043(2) 0.039(2) -0.0048(19) 0.0009(16) 0.0061(18)
N2 0.068(3) 0.030(2) 0.071(3) -0.003(2) -0.008(2) 0.003(2)
O1 0.0513(18) 0.054(2) 0.0511(18) -0.0187(17) 0.0006(15) -0.0042(17)
O2 0.102(3) 0.049(3) 0.106(3) 0.001(2) 0.017(3) -0.027(2)
O3 0.091(3) 0.046(2) 0.080(3) -0.018(2) 0.001(2) -0.006(2)
C1 0.059(3) 0.056(3) 0.039(2) 0.004(3) 0.006(2) 0.004(3)
C2 0.065(3) 0.041(3) 0.047(3) 0.005(2) 0.009(2) 0.001(3)
C3 0.048(3) 0.032(3) 0.058(3) -0.006(2) -0.001(2) 0.003(2)
C4 0.040(2) 0.029(2) 0.042(2) -0.004(2) -0.0005(19) 0.0045(19)
C5 0.042(2) 0.039(3) 0.049(3) -0.011(2) -0.006(2) 0.004(2)
C6 0.049(3) 0.053(3) 0.039(2) -0.003(2) 0.002(2) 0.003(2)
C7 0.046(3) 0.043(3) 0.050(3) 0.002(2) 0.005(2) 0.000(2)
C8 0.042(2) 0.033(3) 0.048(3) -0.007(2) 0.007(2) 0.002(2)
C9 0.040(2) 0.029(3) 0.040(2) -0.005(2) 0.0002(18) 0.0033(19)
B1 0.062(4) 0.057(4) 0.046(3) -0.021(3) 0.002(3) 0.010(3)
F1A 0.152(12) 0.153(11) 0.043(5) -0.018(6) 0.024(6) 0.011(9)
F2A 0.155(13) 0.016(5) 0.223(16) 0.009(7) 0.104(12) -0.005(6)
F3A 0.055(5) 0.109(12) 0.121(11) -0.063(11) -0.024(6) 0.025(6)
F2B 0.107(8) 0.079(8) 0.062(5) -0.016(5) -0.018(5) 0.045(6)
F1B 0.104(9) 0.141(14) 0.082(6) -0.091(8) -0.019(6) 0.007(8)
F3B 0.133(13) 0.063(6) 0.125(13) 0.011(8) 0.083(11) 0.011(7)
N3 0.040(2) 0.040(2) 0.057(2) 0.011(2) -0.0016(18) 0.0023(18)
N4 0.048(2) 0.048(3) 0.091(4) 0.000(3) 0.012(2) -0.011(2)
O4 0.062(2) 0.052(2) 0.065(2) 0.0244(19) -0.0080(17) -0.0076(18)
O5 0.228(7) 0.091(4) 0.110(4) 0.050(3) -0.069(4) -0.077(4)
O6 0.175(5) 0.065(3) 0.098(3) -0.013(3) 0.042(3) -0.049(3)
B2 0.069(4) 0.041(4) 0.052(3) -0.001(3) -0.002(3) 0.006(3)
F4 0.062(2) 0.084(3) 0.090(2) 0.035(2) -0.0121(16) 0.0063(18)
F5 0.130(3) 0.103(3) 0.0578(19) -0.016(2) 0.036(2) -0.017(3)
F6 0.119(3) 0.046(2) 0.097(2) 0.0129(19) -0.011(2) -0.0002(19)
C10 0.032(2) 0.036(3) 0.051(3) 0.001(2) 0.0042(18) 0.0052(19)
C11 0.044(2) 0.031(3) 0.056(3) -0.003(2) -0.003(2) -0.001(2)
C12 0.041(2) 0.035(3) 0.058(3) 0.008(2) 0.000(2) -0.003(2)
C13 0.033(2) 0.052(3) 0.037(2) 0.004(2) 0.0024(18) 0.004(2)
C14 0.048(3) 0.060(3) 0.046(3) -0.003(3) 0.000(2) 0.013(2)
C15 0.048(3) 0.075(4) 0.042(3) -0.015(3) -0.007(2) 0.010(3)
C16 0.042(3) 0.052(3) 0.064(3) -0.024(3) -0.002(2) -0.001(2)
C17 0.035(2) 0.040(3) 0.068(3) -0.012(3) -0.005(2) 0.006(2)
C18 0.046(3) 0.028(3) 0.099(4) -0.007(3) 0.003(3) -0.003(2)
C19 0.055(3) 0.041(3) 0.071(3) 0.017(3) 0.013(3) -0.002(2)
C20 0.037(2) 0.048(3) 0.055(3) 0.013(2) 0.006(2) 0.002(2)
C21 0.059(3) 0.069(4) 0.045(3) 0.014(3) 0.014(2) 0.005(3)
C22 0.054(3) 0.077(4) 0.040(3) 0.002(3) 0.006(2) 0.009(3)
C23 0.040(2) 0.064(4) 0.045(3) -0.013(3) 0.001(2) 0.003(2)
C24 0.031(2) 0.028(2) 0.039(2) 0.0020(19) 0.0054(17) 0.0051(17)
C25 0.028(2) 0.032(3) 0.047(2) -0.003(2) 0.0021(18) 0.0053(18)
C26 0.031(2) 0.045(3) 0.053(3) 0.010(2) -0.0006(19) 0.006(2)
C27 0.035(2) 0.041(3) 0.071(3) 0.007(3) -0.003(2) 0.003(2)
C28 0.044(3) 0.073(4) 0.057(3) -0.005(3) -0.003(2) 0.004(3)
C29 0.048(3) 0.066(4) 0.056(3) 0.007(3) 0.003(2) 0.000(3)
C30 0.039(3) 0.065(4) 0.072(3) 0.021(3) 0.012(2) 0.005(3)
C31 0.033(2) 0.036(3) 0.062(3) 0.004(2) 0.003(2) 0.0099(19)
C32 0.035(2) 0.033(3) 0.074(3) 0.013(3) 0.011(2) 0.008(2)
C33 0.043(3) 0.040(3) 0.076(4) 0.007(3) 0.003(2) 0.001(2)
C34 0.048(3) 0.048(3) 0.060(3) 0.002(3) -0.006(2) 0.009(2)
C35 0.105(6) 0.110(6) 0.053(3) 0.009(4) 0.024(4) -0.020(5)
C36 0.081(5) 0.124(6) 0.071(4) 0.041(4) 0.045(4) 0.038(5)
C37 0.077(4) 0.042(3) 0.057(3) 0.001(3) 0.026(3) 0.018(3)
C38 0.053(3) 0.159(8) 0.050(3) 0.042(4) 0.008(3) 0.007(4)
C39 0.082(5) 0.139(8) 0.102(5) 0.051(6) 0.040(4) 0.035(5)
C40 0.101(6) 0.121(8) 0.072(4) -0.018(5) 0.014(4) -0.056(5)
C41 0.045(3) 0.163(8) 0.067(4) 0.013(5) 0.005(3) -0.019(4)
C42 0.106(6) 0.090(5) 0.079(4) 0.014(4) 0.041(4) -0.004(5)
C43 0.084(5) 0.119(7) 0.090(5) 0.049(5) 0.034(4) 0.036(5)
C44 0.063(3) 0.050(3) 0.068(3) 0.003(3) 0.017(3) 0.018(3)
C45 0.060(4) 0.147(7) 0.046(3) 0.040(4) 0.006(3) -0.007(4)
C46 0.103(6) 0.153(8) 0.062(4) 0.041(5) 0.036(4) 0.061(6)
C47 0.107(6) 0.166(9) 0.045(3) -0.012(5) 0.008(4) -0.058(6)
C48 0.048(3) 0.197(10) 0.047(3) 0.024(5) 0.002(3) -0.042(5)
C49 0.065(3) 0.061(4) 0.035(2) 0.006(3) 0.013(2) -0.013(3)
C50 0.049(3) 0.064(4) 0.034(2) -0.003(2) 0.011(2) -0.011(2)
C51 0.039(2) 0.039(3) 0.061(3) 0.002(2) -0.001(2) 0.000(2)
C52 0.045(3) 0.055(4) 0.099(5) 0.031(3) -0.002(3) -0.007(3)
C53 0.058(3) 0.092(5) 0.074(4) 0.041(4) 0.013(3) 0.003(3)
C54 0.056(3) 0.115(6) 0.053(3) 0.015(4) 0.007(3) 0.011(4)
C55 0.045(3) 0.069(4) 0.043(3) 0.005(3) 0.002(2) 0.012(3)
C56 0.057(3) 0.084(5) 0.056(3) -0.019(3) -0.009(3) 0.018(3)
C57 0.055(3) 0.055(4) 0.070(3) -0.029(3) -0.021(3) 0.014(3)
C58 0.032(2) 0.044(3) 0.066(3) 0.004(3) -0.007(2) 0.005(2)
C59 0.043(3) 0.048(3) 0.087(4) 0.017(3) -0.007(3) 0.004(2)
C60 0.045(3) 0.068(4) 0.078(4) 0.034(3) -0.001(3) -0.002(3)
C61 0.046(3) 0.072(4) 0.048(3) 0.011(3) -0.001(2) 0.010(3)
C62 0.030(2) 0.054(3) 0.047(3) 0.004(2) -0.0033(19) 0.003(2)
C63 0.048(3) 0.054(3) 0.048(3) -0.015(3) -0.010(2) 0.009(2)
C64 0.041(3) 0.041(3) 0.080(4) -0.019(3) -0.005(2) 0.000(2)
C65 0.032(2) 0.045(3) 0.046(3) 0.004(2) -0.0023(19) 0.003(2)
C66 0.025(2) 0.038(3) 0.045(2) -0.001(2) -0.0026(17) 0.0051(18)
C67 0.082(4) 0.055(3) 0.035(2) 0.005(2) -0.016(2) -0.011(3)
C68 0.109(5) 0.064(4) 0.055(3) 0.009(3) -0.018(3) -0.019(4)
C69 0.089(4) 0.061(4) 0.048(3) 0.006(3) 0.006(3) -0.028(3)
C70 0.100(4) 0.085(5) 0.040(3) -0.010(3) 0.002(3) -0.019(4)
C71 0.057(3) 0.064(4) 0.040(3) -0.001(3) 0.004(2) -0.012(3)
C72 0.050(3) 0.082(5) 0.051(3) -0.015(3) -0.002(2) 0.005(3)
C73 0.061(3) 0.050(3) 0.047(3) -0.004(3) -0.005(2) 0.014(3)
C74 0.068(3) 0.049(3) 0.038(2) 0.008(2) -0.013(2) -0.022(3)
C75 0.082(4) 0.044(3) 0.056(3) 0.001(3) -0.009(3) 0.001(3)
C76 0.056(3) 0.080(5) 0.055(3) 0.003(3) -0.002(3) -0.007(3)
C77 0.050(3) 0.064(4) 0.048(3) 0.009(3) -0.001(2) -0.014(3)
C78 0.056(3) 0.066(4) 0.051(3) -0.015(3) -0.015(2) 0.007(3)
C79 0.075(4) 0.064(4) 0.055(3) -0.015(3) -0.015(3) 0.011(3)
C80 0.058(3) 0.047(3) 0.048(3) 0.003(2) -0.017(2) 0.012(2)
C81 0.058(3) 0.038(3) 0.029(2) 0.000(2) -0.010(2) -0.002(2)
C82 0.038(2) 0.057(3) 0.032(2) -0.002(2) -0.0089(18) -0.004(2)

loop_
_atom_type_symbol
_atom_type_description
_atom_type_scat_dispersion_real
_atom_type_scat_dispersion_imag
_atom_type_scat_source
C C 0.0033 0.0016 'International Tables Vol C Tables 4.2.6.8 and 6.1.1.4'
H H 0.0000 0.0000 'International Tables Vol C Tables 4.2.6.8 and 6.1.1.4'
B B 0.0013 0.0007 'International Tables Vol C Tables 4.2.6.8 and 6.1.1.4'
N N 0.0061 0.0033 'International Tables Vol C Tables 4.2.6.8 and 6.1.1.4'
O O 0.0106 0.0060 'International Tables Vol C Tables 4.2.6.8 and 6.1.1.4'
F F 0.0171 0.0103 'International Tables Vol C Tables 4.2.6.8 and 6.1.1.4'

loop_
_geom_angle_atom_site_label_1
_geom_angle_atom_site_label_2
_geom_angle_atom_site_label_3
_geom_angle
C1 N1 O1 119.5(4)
C1 N1 C9 123.1(4)
O1 N1 C9 117.2(4)
O3 N2 O2 125.1(5)
O3 N2 C3 118.0(4)
O2 N2 C3 116.9(5)
N1 O1 B1 115.7(4)
N1 C1 C2 120.6(4)
N1 C1 H1 119.7
C2 C1 H1 119.7
C3 C2 C1 118.8(5)
C3 C2 H2 120.6
C1 C2 H2 120.6
C2 C3 C4 122.1(4)
C2 C3 N2 116.6(5)
C4 C3 N2 121.3(4)
C9 C4 C5 117.8(4)
C9 C4 C3 116.9(4)
C5 C4 C3 125.2(4)
C6 C5 C4 119.9(4)
C6 C5 H5 120.0
C4 C5 H5 120.0
C5 C6 C7 120.4(4)
C5 C6 H6 119.8
C7 C6 H6 119.8
C8 C7 C6 121.2(5)
C8 C7 H7 119.4
C6 C7 H7 119.4
C7 C8 C9 118.5(4)
C7 C8 H8 120.8
C9 C8 H8 120.8
C8 C9 N1 119.6(4)
C8 C9 C4 122.1(4)
N1 C9 C4 118.3(4)
F3B B1 F1B 115.5(11)
F3B B1 F2A 129.8(10)
F1B B1 F2A 17.5(11)
F3B B1 F3A 61.1(8)
F1B B1 F3A 135.5(10)
F2A B1 F3A 128.3(11)
F3B B1 F1A 42.1(8)
F1B B1 F1A 85.5(9)
F2A B1 F1A 103.0(10)
F3A B1 F1A 103.3(10)
F3B B1 F2B 109.2(9)
F1B B1 F2B 100.4(9)
F2A B1 F2B 85.2(10)
F3A B1 F2B 50.9(6)
F1A B1 F2B 147.5(8)
F3B B1 O1 117.0(7)
F1B B1 O1 109.0(8)
F2A B1 O1 104.7(9)
F3A B1 O1 110.6(5)
F1A B1 O1 104.4(8)
F2B B1 O1 103.8(5)
C34 N3 O4 121.4(4)
C34 N3 C26 123.7(4)
O4 N3 C26 114.9(4)
O5 N4 O6 122.1(5)
O5 N4 C32 121.1(5)
O6 N4 C32 116.7(5)
N3 O4 B2 120.3(4)
F5 B2 F6 110.1(5)
F5 B2 F4 112.0(5)
F6 B2 F4 113.8(5)
F5 B2 O4 109.2(5)
F6 B2 O4 103.6(4)
F4 B2 O4 107.6(4)
C23 C10 C24 119.0(4)
C23 C10 C11 122.8(4)
C24 C10 C11 118.3(4)
C12 C11 C10 121.8(4)
C12 C11 H11 119.1
C10 C11 H11 119.1
C11 C12 C13 122.7(4)
C11 C12 H12 118.6
C13 C12 H12 118.6
C14 C13 C25 119.3(4)
C14 C13 C12 123.1(5)
C25 C13 C12 117.5(4)
C15 C14 C13 119.7(5)
C15 C14 H14 120.1
C13 C14 H14 120.1
C16 C15 C14 122.5(4)
C16 C15 H15 118.8
C14 C15 H15 118.8
C15 C16 C17 120.7(5)
C15 C16 H16 119.6
C17 C16 H16 119.6
C18 C17 C16 124.6(5)
C18 C17 C25 117.8(4)
C16 C17 C25 117.5(5)
C19 C18 C17 123.8(5)
C19 C18 H18 118.1
C17 C18 H18 118.1
C18 C19 C20 120.5(5)
C18 C19 H19 119.8
C20 C19 H19 119.8
C21 C20 C24 120.0(5)
C21 C20 C19 122.3(5)
C24 C20 C19 117.7(4)
C22 C21 C20 120.0(5)
C22 C21 H21 120.0
C20 C21 H21 120.0
C21 C22 C23 121.7(4)
C21 C22 H22 119.1
C23 C22 H22 119.1
C22 C23 C10 119.4(5)
C22 C23 H23 120.3
C10 C23 H23 120.3
C20 C24 C25 121.2(4)
C20 C24 C10 119.9(4)
C25 C24 C10 118.9(4)
C13 C25 C24 120.8(4)
C13 C25 C17 120.2(4)
C24 C25 C17 119.0(4)
N3 C26 C27 119.4(4)
N3 C26 C31 118.6(4)
C27 C26 C31 122.0(4)
C28 C27 C26 118.6(5)
C28 C27 H27 120.7
C26 C27 H27 120.7
C27 C28 C29 121.5(5)
C27 C28 H28 119.3
C29 C28 H28 119.3
C30 C29 C28 120.8(5)
C30 C29 H29 119.6
C28 C29 H29 119.6
C29 C30 C31 121.6(5)
C29 C30 H30 119.2
C31 C30 H30 119.2
C32 C31 C26 116.4(4)
C32 C31 C30 128.1(5)
C26 C31 C30 115.6(5)
C33 C32 C31 122.4(4)
C33 C32 N4 115.8(5)
C31 C32 N4 121.7(5)
C32 C33 C34 119.2(5)
C32 C33 H33 120.4
C34 C33 H33 120.4
N3 C34 C33 119.7(5)
N3 C34 H34 120.2
C33 C34 H34 120.2
C36 C35 C49 113.4(7)
C36 C35 C48 121.6(9)
C49 C35 C48 124.9(8)
C35 C36 C37 128.1(8)
C35 C36 H36 115.9
C37 C36 H36 115.9
C36 C37 C38 117.1(6)
C36 C37 H37 121.5
C38 C37 H37 121.5
C39 C38 C37 120.4(8)
C39 C38 C50 122.6(8)
C37 C38 C50 117.0(5)
C38 C39 C40 115.7(8)
C38 C39 H39 122.2
C40 C39 H39 122.2
C41 C40 C39 127.9(8)
C41 C40 H40 116.0
C39 C40 H40 116.0
C40 C41 C42 113.4(9)
C40 C41 H41 123.3
C42 C41 H41 123.3
C43 C42 C50 116.8(8)
C43 C42 C41 121.0(9)
C50 C42 C41 122.2(7)
C42 C43 C44 126.3(9)
C42 C43 H43 116.8
C44 C43 H43 116.8
C43 C44 C45 120.7(6)
C43 C44 H44 119.6
C45 C44 H44 119.6
C46 C45 C44 124.4(8)
C46 C45 C49 121.4(8)
C44 C45 C49 114.1(5)
C45 C46 C47 118.4(8)
C45 C46 H46 120.8
C47 C46 H46 120.8
C48 C47 C46 123.6(8)
C48 C47 H47 118.2
C46 C47 H47 118.2
C47 C48 C35 116.1(9)
C47 C48 H48 121.9
C35 C48 H48 121.9
C50 C49 C35 129.3(6)
C50 C49 C45 115.1(5)
C35 C49 C45 115.6(6)
C49 C50 C42 126.8(6)
C49 C50 C38 115.0(6)
C42 C50 C38 118.2(6)
C52 C51 C65 117.9(5)
C52 C51 C64 123.2(5)
C65 C51 C64 118.9(4)
C53 C52 C51 121.9(6)
C53 C52 H52 119.0
C51 C52 H52 119.0
C52 C53 C54 120.6(6)
C52 C53 H53 119.7
C54 C53 H53 119.7
C53 C54 C55 120.8(5)
C53 C54 H54 119.6
C55 C54 H54 119.6
C54 C55 C65 117.7(5)
C54 C55 C56 123.3(5)
C65 C55 C56 118.9(5)
C57 C56 C55 121.6(5)
C57 C56 H56 119.2
C55 C56 H56 119.2
C56 C57 C58 122.3(5)
C56 C57 H57 118.8
C58 C57 H57 118.8
C59 C58 C66 119.0(5)
C59 C58 C57 123.1(5)
C66 C58 C57 117.8(5)
C60 C59 C58 120.8(5)
C60 C59 H59 119.6
C58 C59 H59 119.6
C61 C60 C59 121.9(5)
C61 C60 H60 119.1
C59 C60 H60 119.1
C60 C61 C62 120.1(5)
C60 C61 H61 119.9
C62 C61 H61 119.9
C61 C62 C66 118.2(4)
C61 C62 C63 123.4(4)
C66 C62 C63 118.5(4)
C64 C63 C62 121.7(4)
C64 C63 H63 119.1
C62 C63 H63 119.1
C63 C64 C51 121.1(5)
C63 C64 H64 119.4
C51 C64 H64 119.4
C51 C65 C66 120.4(4)
C51 C65 C55 121.0(5)
C66 C65 C55 118.6(4)
C58 C66 C65 120.7(4)
C58 C66 C62 119.9(4)
C65 C66 C62 119.4(4)
C68 C67 C80 124.5(6)
C68 C67 C81 117.8(5)
C80 C67 C81 117.7(5)
C67 C68 C69 121.4(6)
C67 C68 H68 119.3
C69 C68 H68 119.3
C70 C69 C68 122.6(6)
C70 C69 H69 118.7
C68 C69 H69 118.7
C69 C70 C71 117.4(6)
C69 C70 H70 121.3
C71 C70 H70 121.3
C81 C71 C72 119.2(5)
C81 C71 C70 118.8(5)
C72 C71 C70 122.0(5)
C73 C72 C71 122.8(5)
C73 C72 H72 118.6
C71 C72 H72 118.6
C72 C73 C74 121.0(5)
C72 C73 H73 119.5
C74 C73 H73 119.5
C75 C74 C73 123.8(5)
C75 C74 C82 118.5(5)
C73 C74 C82 117.7(4)
C76 C75 C74 119.9(5)
C76 C75 H75 120.1
C74 C75 H75 120.1
C77 C76 C75 124.1(6)
C77 C76 H76 117.9
C75 C76 H76 117.9
C76 C77 C78 117.5(5)
C76 C77 H77 121.3
C78 C77 H77 121.3
C79 C78 C82 116.8(5)
C79 C78 C77 121.5(5)
C82 C78 C77 121.7(5)
C80 C79 C78 123.8(6)
C80 C79 H79 118.1
C78 C79 H79 118.1
C79 C80 C67 121.1(5)
C79 C80 H80 119.4
C67 C80 H80 119.4
C71 C81 C82 121.2(4)
C71 C81 C67 121.9(5)
C82 C81 C67 116.9(4)
C78 C82 C81 123.6(5)
C78 C82 C74 118.3(4)
C81 C82 C74 118.1(4)

loop_
_geom_bond_atom_site_label_1
_geom_bond_atom_site_label_2
_geom_bond_distance
N1 C1 1.331(6)
N1 O1 1.352(5)
N1 C9 1.386(5)
N2 O3 1.216(5)
N2 O2 1.219(5)
N2 C3 1.470(6)
O1 B1 1.511(6)
C1 C2 1.376(7)
C1 H1 0.9500
C2 C3 1.361(6)
C2 H2 0.9500
C3 C4 1.427(6)
C4 C9 1.407(6)
C4 C5 1.412(6)
C5 C6 1.370(7)
C5 H5 0.9500
C6 C7 1.401(7)
C6 H6 0.9500
C7 C8 1.365(6)
C7 H7 0.9500
C8 C9 1.386(6)
C8 H8 0.9500
B1 F3B 1.238(11)
B1 F1B 1.295(14)
B1 F2A 1.308(13)
B1 F3A 1.348(9)
B1 F1A 1.389(13)
B1 F2B 1.445(10)
N3 C34 1.307(6)
N3 O4 1.358(5)
N3 C26 1.385(6)
N4 O5 1.179(6)
N4 O6 1.181(6)
N4 C32 1.492(6)
O4 B2 1.517(7)
B2 F5 1.348(7)
B2 F6 1.371(7)
B2 F4 1.371(7)
C10 C23 1.402(6)
C10 C24 1.428(6)
C10 C11 1.431(6)
C11 C12 1.315(6)
C11 H11 0.9500
C12 C13 1.424(6)
C12 H12 0.9500
C13 C14 1.394(6)
C13 C25 1.418(6)
C14 C15 1.375(7)
C14 H14 0.9500
C15 C16 1.366(7)
C15 H15 0.9500
C16 C17 1.408(6)
C16 H16 0.9500
C17 C18 1.406(7)
C17 C25 1.437(6)
C18 C19 1.318(7)
C18 H18 0.9500
C19 C20 1.466(7)
C19 H19 0.9500
C20 C21 1.392(7)
C20 C24 1.394(6)
C21 C22 1.374(8)
C21 H21 0.9500
C22 C23 1.394(7)
C22 H22 0.9500
C23 H23 0.9500
C24 C25 1.425(6)
C26 C27 1.416(7)
C26 C31 1.417(7)
C27 C28 1.357(7)
C27 H27 0.9500
C28 C29 1.382(7)
C28 H28 0.9500
C29 C30 1.360(7)
C29 H29 0.9500
C30 C31 1.433(7)
C30 H30 0.9500
C31 C32 1.404(7)
C32 C33 1.358(7)
C33 C34 1.391(7)
C33 H33 0.9500
C34 H34 0.9500
C35 C36 1.341(9)
C35 C49 1.365(9)
C35 C48 1.412(9)
C36 C37 1.357(9)
C36 H36 0.9500
C37 C38 1.465(9)
C37 H37 0.9500
C38 C39 1.255(9)
C38 C50 1.491(9)
C39 C40 1.536(11)
C39 H39 0.9500
C40 C41 1.299(11)
C40 H40 0.9500
C41 C42 1.469(9)
C41 H41 0.9500
C42 C43 1.306(9)
C42 C50 1.393(9)
C43 C44 1.337(9)
C43 H43 0.9500
C44 C45 1.460(9)
C44 H44 0.9500
C45 C46 1.258(10)
C45 C49 1.558(9)
C46 C47 1.513(12)
C46 H46 0.9500
C47 C48 1.348(12)
C47 H47 0.9500
C48 H48 0.9500
C49 C50 1.353(7)
C51 C52 1.400(7)
C51 C65 1.404(7)
C51 C64 1.429(7)
C52 C53 1.361(8)
C52 H52 0.9500
C53 C54 1.382(9)
C53 H53 0.9500
C54 C55 1.405(8)
C54 H54 0.9500
C55 C65 1.426(6)
C55 C56 1.435(8)
C56 C57 1.306(8)
C56 H56 0.9500
C57 C58 1.439(7)
C57 H57 0.9500
C58 C59 1.393(7)
C58 C66 1.413(6)
C59 C60 1.366(8)
C59 H59 0.9500
C60 C61 1.365(8)
C60 H60 0.9500
C61 C62 1.422(7)
C61 H61 0.9500
C62 C66 1.424(6)
C62 C63 1.427(7)
C63 C64 1.341(7)
C63 H63 0.9500
C64 H64 0.9500
C65 C66 1.423(6)
C67 C68 1.338(7)
C67 C80 1.450(7)
C67 C81 1.465(7)
C68 C69 1.402(8)
C68 H68 0.9500
C69 C70 1.399(9)
C69 H69 0.9500
C70 C71 1.440(8)
C70 H70 0.9500
C71 C81 1.384(6)
C71 C72 1.396(8)
C72 C73 1.326(7)
C72 H72 0.9500
C73 C74 1.445(7)
C73 H73 0.9500
C74 C75 1.391(7)
C74 C82 1.448(7)
C75 C76 1.376(7)
C75 H75 0.9500
C76 C77 1.355(8)
C76 H76 0.9500
C77 C78 1.408(7)
C77 H77 0.9500
C78 C79 1.402(8)
C78 C82 1.403(7)
C79 C80 1.338(8)
C79 H79 0.9500
C80 H80 0.9500
C81 C82 1.428(6)
